data_4111878
loop_
_publ_author_name
'Takehiko Yoshimitsu'
'Yoshimasa Arano'
'Hiroto Nagaoka'

_publ_contact_author_email takey@my-pharm.ac.jp
_publ_contact_author_fax +81-424-95-8849
_publ_contact_author_name 'Takehiko Yoshimitsu'
_publ_contact_author_phone +81-424-95-8849
_publ_section_title
;
 Radical Hydroxyalkylation of C-H Bond Adjacent to Nitrogen of Tertiary
 Amides, Ureas, and Amines
;
_journal_name_full 'Journal of the American Chemical Society'
_journal_page_first 11610
_journal_page_last 11611
_journal_paper_doi 10.1021/ja053855q
_journal_volume 127
_journal_year 2005
_chemical_formula_moiety 'C20 H18 Br N O5 '
_chemical_formula_sum 'C20 H18 Br N O5'
_chemical_formula_weight 432.27
_space_group_IT_number 14
_symmetry_cell_setting monoclinic
_symmetry_Int_Tables_number 14
_symmetry_space_group_name_Hall '-P 2yn'
_symmetry_space_group_name_H-M 'P 1 21/n 1'
_audit_creation_date 'Mon Apr  4 15:03:11 2005'
_audit_creation_method 'by teXsan'
_cell_angle_alpha 90
_cell_angle_beta 92.05(2)
_cell_angle_gamma 90
_cell_formula_units_Z 4
_cell_length_a 31.097(8)
_cell_length_b 8.381(3)
_cell_length_c 7.193(2)
_cell_measurement_reflns_used 25
_cell_measurement_temperature 291.2
_cell_measurement_theta_max 29.8
_cell_measurement_theta_min 25.1
_cell_volume 1873.5(10)
_computing_cell_refinement WinAFC
_computing_data_collection WinAFC
_computing_data_reduction 'teXsan Ver. 1.11'
_computing_publication_material 'teXsan Ver. 1.11'
_computing_structure_refinement 'teXsan Ver. 1.10'
_computing_structure_solution SHELXS97
_diffrn_measured_fraction_theta_full 0.9742
_diffrn_measured_fraction_theta_max 0.9742
_diffrn_measurement_device_type 'Rigaku AFC7S'
_diffrn_measurement_method \w-2\q
_diffrn_radiation_type 'Cu K\a'
_diffrn_radiation_wavelength 1.5418
_diffrn_reflns_av_R_equivalents 0.028
_diffrn_reflns_limit_h_max 37
_diffrn_reflns_limit_h_min 0
_diffrn_reflns_limit_k_max 10
_diffrn_reflns_limit_k_min 0
_diffrn_reflns_limit_l_max 8
_diffrn_reflns_limit_l_min -8
_diffrn_reflns_number 3636
_diffrn_reflns_theta_full 67.96
_diffrn_reflns_theta_max 67.96
_diffrn_standards_decay_% 0.83
_diffrn_standards_interval_count 150
_diffrn_standards_number 3
_exptl_absorpt_coefficient_mu 3.271
_exptl_absorpt_correction_T_max 0.999
_exptl_absorpt_correction_T_min 0.647
_exptl_absorpt_correction_type psi-scan
_exptl_absorpt_process_details '(North, Phillips & Mathews, 1968)'
_exptl_crystal_colour colorless
_exptl_crystal_density_diffrn 1.532
_exptl_crystal_description block
_exptl_crystal_size_max 0.300
_exptl_crystal_size_mid 0.300
_exptl_crystal_size_min 0.200
_refine_diff_density_max 0.31
_refine_diff_density_min -0.41
_refine_ls_extinction_coef 0.00000
_refine_ls_extinction_method 'Zachariasen(1967) type 2 gaussian isotropic'
_refine_ls_goodness_of_fit_ref 1.540
_refine_ls_hydrogen_treatment noref
_refine_ls_number_parameters 244
_refine_ls_number_reflns 3318
_refine_ls_R_factor_gt 0.0400
_refine_ls_shift/su_max 0.0011
_refine_ls_structure_factor_coef Fsqd
_refine_ls_weighting_details 'w = 1/[\s^2^(Fo^2^) + (0.10000(Max(Fo^2^,0) + 2Fc^2^)/3)^2^]'
_refine_ls_weighting_scheme calc
_refine_ls_wR_factor_ref 0.1762
_reflns_number_gt 3014
_reflns_number_total 3318
_reflns_threshold_expression F^2^>2.0\s(F^2^)
_cod_data_source_file ja053855qsi20050615_015609.cif
_cod_data_source_block 4-Bromobenzoate_of_major_threo-3c
_cod_original_cell_volume 1873.6(10)
_cod_original_formula_sum 'C20 H18 Br N O5 '
_cod_database_code 4111878

loop_
_symmetry_equiv_pos_as_xyz
x,y,z
1/2-x,1/2+y,1/2-z
-x,-y,-z
1/2+x,1/2-y,1/2+z

loop_
_atom_site_label
_atom_site_type_symbol
_atom_site_fract_x
_atom_site_fract_y
_atom_site_fract_z
_atom_site_U_iso_or_equiv
_atom_site_adp_type
_atom_site_occupancy
_atom_site_calc_flag
Br Br 0.04715(1) 0.87504(5) 0.10713(7) 0.0870(2) Uani 1.00 d
O(1) O -0.27238(7) 0.2071(3) 0.7005(3) 0.0718(7) Uani 1.00 d
O(2) O -0.10549(5) 0.4233(2) 0.4990(2) 0.0455(4) Uani 1.00 d
O(3) O -0.15116(7) -0.2557(2) 0.2151(3) 0.0588(5) Uani 1.00 d
O(4) O -0.12598(9) -0.0385(3) 0.0544(3) 0.0752(7) Uani 1.00 d
O(5) O -0.08349(7) 0.5516(3) 0.7599(3) 0.0632(6) Uani 1.00 d
N(1) N -0.20824(7) 0.3373(2) 0.7239(3) 0.0457(5) Uani 1.00 d
C(1) C -0.24270(8) 0.2775(3) 0.6298(4) 0.0511(7) Uani 1.00 d
C(2) C -0.23807(9) 0.3132(4) 0.4262(4) 0.0622(8) Uani 1.00 d
C(3) C -0.20235(8) 0.4383(3) 0.4219(3) 0.0489(6) Uani 1.00 d
C(4) C -0.17774(8) 0.4187(3) 0.6096(3) 0.0408(5) Uani 1.00 d
C(5) C -0.13519(7) 0.3253(3) 0.5996(3) 0.0411(5) Uani 1.00 d
C(6) C -0.13855(7) 0.1668(3) 0.5011(3) 0.0401(5) Uani 1.00 d
C(7) C -0.15387(10) 0.0364(3) 0.5962(3) 0.0533(7) Uani 1.00 d
C(8) C -0.1596(1) -0.1137(3) 0.5109(4) 0.0593(8) Uani 1.00 d
C(9) C -0.14857(9) -0.1251(3) 0.3297(3) 0.0457(6) Uani 1.00 d
C(10) C -0.13579(10) -0.2028(3) 0.0401(4) 0.0559(7) Uani 1.00 d
C(11) C -0.13358(8) 0.0041(3) 0.2348(3) 0.0460(6) Uani 1.00 d
C(12) C -0.12786(9) 0.1517(3) 0.3143(3) 0.0465(6) Uani 1.00 d
C(13) C -0.2035(1) 0.3323(4) 0.9235(4) 0.0650(8) Uani 1.00 d
C(14) C -0.08126(8) 0.5300(3) 0.5953(3) 0.0454(6) Uani 1.00 d
C(15) C -0.05129(9) 0.6143(3) 0.4715(4) 0.0461(6) Uani 1.00 d
C(16) C -0.05105(10) 0.5852(4) 0.2832(4) 0.0567(7) Uani 1.00 d
C(17) C -0.0223(1) 0.6631(4) 0.1714(5) 0.0665(9) Uani 1.00 d
C(18) C 0.00705(8) 0.7694(4) 0.2555(5) 0.0620(8) Uani 1.00 d
C(19) C 0.00752(10) 0.7977(4) 0.4429(5) 0.0697(9) Uani 1.00 d
C(20) C -0.02182(10) 0.7207(3) 0.5509(4) 0.0607(8) Uani 1.00 d
H(1) H -0.2642 0.3545 0.3731 0.0746 Uiso 1.00 calc
H(2) H -0.2301 0.2199 0.3608 0.0746 Uiso 1.00 calc
H(3) H -0.2141 0.5425 0.4103 0.0587 Uiso 1.00 calc
H(4) H -0.1840 0.4187 0.3217 0.0587 Uiso 1.00 calc
H(5) H -0.1719 0.5212 0.6608 0.0490 Uiso 1.00 calc
H(6) H -0.1238 0.3086 0.7224 0.0493 Uiso 1.00 calc
H(7) H -0.1607 0.0485 0.7231 0.0639 Uiso 1.00 calc
H(8) H -0.1706 -0.2025 0.5762 0.0711 Uiso 1.00 calc
H(9) H -0.1574 -0.2192 -0.0548 0.0671 Uiso 1.00 calc
H(10) H -0.1107 -0.2609 0.0111 0.0671 Uiso 1.00 calc
H(11) H -0.1172 0.2394 0.2461 0.0558 Uiso 1.00 calc
H(12) H -0.0708 0.5108 0.2290 0.0680 Uiso 1.00 calc
H(13) H -0.0225 0.6448 0.0411 0.0798 Uiso 1.00 calc
H(14) H 0.0279 0.8696 0.4980 0.0836 Uiso 1.00 calc
H(15) H -0.0218 0.7408 0.6809 0.0728 Uiso 1.00 calc
H(16) H -0.1741 0.3470 0.9598 0.0779 Uiso 1.00 calc
H(17) H -0.2202 0.4149 0.9754 0.0779 Uiso 1.00 calc
H(18) H -0.2131 0.2319 0.9672 0.0779 Uiso 1.00 calc

loop_
_atom_site_aniso_label
_atom_site_aniso_U_11
_atom_site_aniso_U_22
_atom_site_aniso_U_33
_atom_site_aniso_U_12
_atom_site_aniso_U_13
_atom_site_aniso_U_23
Br 0.0446(3) 0.0895(4) 0.1274(4) -0.0052(1) 0.0079(2) 0.0496(2)
O(1) 0.056(1) 0.080(1) 0.081(1) -0.017(1) 0.017(1) 0.012(1)
O(2) 0.0403(9) 0.0486(8) 0.0476(8) -0.0102(7) 0.0022(6) -0.0049(7)
O(3) 0.068(1) 0.0428(9) 0.066(1) -0.0052(9) 0.0107(9) -0.0094(8)
O(4) 0.111(2) 0.065(1) 0.0510(10) -0.030(1) 0.030(1) -0.0166(9)
O(5) 0.067(1) 0.065(1) 0.057(1) -0.0146(10) 0.0039(9) -0.0189(9)
N(1) 0.048(1) 0.049(1) 0.0407(9) -0.0015(9) 0.0084(8) 0.0011(8)
C(1) 0.043(1) 0.053(1) 0.058(1) -0.003(1) 0.0076(10) 0.001(1)
C(2) 0.049(1) 0.084(2) 0.052(1) -0.017(1) -0.008(1) 0.007(1)
C(3) 0.042(1) 0.057(1) 0.048(1) -0.001(1) 0.0000(9) 0.014(1)
C(4) 0.039(1) 0.039(1) 0.044(1) -0.0030(9) 0.0020(9) 0.0005(9)
C(5) 0.038(1) 0.046(1) 0.0397(10) -0.0031(9) -0.0013(8) 0.0000(9)
C(6) 0.037(1) 0.042(1) 0.041(1) -0.0019(9) -0.0004(8) 0.0002(9)
C(7) 0.073(2) 0.046(1) 0.041(1) 0.005(1) 0.007(1) 0.0054(10)
C(8) 0.082(2) 0.042(1) 0.055(1) -0.004(1) 0.011(1) 0.008(1)
C(9) 0.045(1) 0.041(1) 0.050(1) 0.0003(9) 0.0000(10) -0.0005(9)
C(10) 0.057(1) 0.056(1) 0.055(1) 0.000(1) 0.005(1) -0.012(1)
C(11) 0.045(1) 0.050(1) 0.043(1) -0.005(1) 0.0068(9) -0.0044(9)
C(12) 0.050(1) 0.045(1) 0.045(1) -0.008(1) 0.0074(9) 0.0014(9)
C(13) 0.074(2) 0.077(2) 0.044(1) 0.005(2) 0.009(1) 0.005(1)
C(14) 0.038(1) 0.041(1) 0.056(1) 0.0001(9) -0.0025(9) -0.0089(9)
C(15) 0.034(1) 0.041(1) 0.064(1) -0.0014(9) -0.0013(10) -0.0010(9)
C(16) 0.045(1) 0.060(1) 0.065(2) -0.010(1) -0.001(1) -0.002(1)
C(17) 0.052(2) 0.076(2) 0.072(2) -0.010(1) 0.004(1) 0.015(1)
C(18) 0.033(1) 0.059(2) 0.093(2) -0.001(1) 0.002(1) 0.024(1)
C(19) 0.046(2) 0.053(2) 0.109(3) -0.012(1) -0.007(1) 0.005(2)
C(20) 0.051(2) 0.053(1) 0.077(2) -0.009(1) -0.006(1) -0.008(1)

loop_
_atom_type_symbol
_atom_type_description
_atom_type_scat_dispersion_real
_atom_type_scat_dispersion_imag
_atom_type_scat_source
C C 0.018 0.009
;International Tables for Crystallography
(1992, Vol. C, Tables 4.2.6.8 and 6.1.1.1)
;
H H 0.000 0.000
;International Tables for Crystallography
(1992, Vol. C, Table 6.1.1.2)
;
N N 0.031 0.018
;International Tables for Crystallography
(1992, Vol. C, Tables 4.2.6.8 and 6.1.1.1)
;
O O 0.049 0.032
;International Tables for Crystallography
(1992, Vol. C, Tables 4.2.6.8 and 6.1.1.1)
;
Br Br -0.676 1.280
;International Tables for Crystallography
(1992, Vol. C, Tables 4.2.6.8 and 6.1.1.1)
;

loop_
_geom_angle_atom_site_label_1
_geom_angle_atom_site_label_2
_geom_angle_atom_site_label_3
_geom_angle
_geom_angle_publ_flag
C(5) O(2) C(14) 118.3(2) yes
C(9) O(3) C(10) 105.5(2) yes
C(10) O(4) C(11) 106.1(2) yes
C(1) N(1) C(4) 114.6(2) yes
C(1) N(1) C(13) 122.9(2) yes
C(4) N(1) C(13) 122.3(2) yes
O(1) C(1) N(1) 124.9(2) yes
O(1) C(1) C(2) 126.9(2) yes
N(1) C(1) C(2) 108.2(2) yes
C(1) C(2) C(3) 104.5(2) yes
C(1) C(2) H(1) 110.7 no
C(1) C(2) H(2) 110.7 no
C(3) C(2) H(1) 110.7 no
C(3) C(2) H(2) 110.7 no
H(1) C(2) H(2) 109.5 no
C(2) C(3) C(4) 104.4(2) yes
C(2) C(3) H(3) 110.7 no
C(2) C(3) H(4) 110.7 no
C(4) C(3) H(3) 110.7 no
C(4) C(3) H(4) 110.7 no
H(3) C(3) H(4) 109.5 no
N(1) C(4) C(3) 103.5(2) yes
N(1) C(4) C(5) 111.6(2) yes
N(1) C(4) H(5) 109.0 no
C(3) C(4) C(5) 114.5(2) yes
C(3) C(4) H(5) 109.0 no
C(5) C(4) H(5) 109.0 no
O(2) C(5) C(4) 107.4(2) yes
O(2) C(5) C(6) 107.4(2) yes
O(2) C(5) H(6) 108.9 no
C(4) C(5) C(6) 115.1(2) yes
C(4) C(5) H(6) 108.9 no
C(6) C(5) H(6) 108.9 no
C(5) C(6) C(7) 118.9(2) yes
C(5) C(6) C(12) 121.0(2) yes
C(7) C(6) C(12) 120.1(2) yes
C(6) C(7) C(8) 122.1(2) yes
C(6) C(7) H(7) 119.0 no
C(8) C(7) H(7) 119.0 no
C(7) C(8) C(9) 116.5(2) yes
C(7) C(8) H(8) 121.8 no
C(9) C(8) H(8) 121.7 no
O(3) C(9) C(8) 128.3(2) yes
O(3) C(9) C(11) 110.2(2) yes
C(8) C(9) C(11) 121.5(2) yes
O(3) C(10) O(4) 108.4(2) yes
O(3) C(10) H(9) 109.7 no
O(3) C(10) H(10) 109.7 no
O(4) C(10) H(9) 109.7 no
O(4) C(10) H(10) 109.8 no
H(9) C(10) H(10) 109.5 no
O(4) C(11) C(9) 109.7(2) yes
O(4) C(11) C(12) 127.1(2) yes
C(9) C(11) C(12) 123.1(2) yes
C(6) C(12) C(11) 116.7(2) yes
C(6) C(12) H(11) 121.7 no
C(11) C(12) H(11) 121.7 no
N(1) C(13) H(16) 109.5 no
N(1) C(13) H(17) 109.5 no
N(1) C(13) H(18) 109.5 no
H(16) C(13) H(17) 109.5 no
H(16) C(13) H(18) 109.5 no
H(17) C(13) H(18) 109.5 no
O(2) C(14) O(5) 123.8(2) yes
O(2) C(14) C(15) 111.0(2) yes
O(5) C(14) C(15) 125.2(2) yes
C(14) C(15) C(16) 122.0(2) yes
C(14) C(15) C(20) 118.5(2) yes
C(16) C(15) C(20) 119.5(3) yes
C(15) C(16) C(17) 120.9(3) yes
C(15) C(16) H(12) 119.6 no
C(17) C(16) H(12) 119.5 no
C(16) C(17) C(18) 118.3(3) yes
C(16) C(17) H(13) 120.9 no
C(18) C(17) H(13) 120.8 no
Br C(18) C(17) 119.2(3) yes
Br C(18) C(19) 119.4(2) yes
C(17) C(18) C(19) 121.4(3) yes
C(18) C(19) C(20) 119.4(3) yes
C(18) C(19) H(14) 120.3 no
C(20) C(19) H(14) 120.3 no
C(15) C(20) C(19) 120.6(3) yes
C(15) C(20) H(15) 119.7 no
C(19) C(20) H(15) 119.7 no

loop_
_geom_bond_atom_site_label_1
_geom_bond_atom_site_label_2
_geom_bond_distance
_geom_bond_publ_flag
Br C(18) 1.890(3) yes
O(1) C(1) 1.222(3) yes
O(2) C(5) 1.449(3) yes
O(2) C(14) 1.346(3) yes
O(3) C(9) 1.370(3) yes
O(3) C(10) 1.433(4) yes
O(4) C(10) 1.413(4) yes
O(4) C(11) 1.375(3) yes
O(5) C(14) 1.202(3) yes
N(1) C(1) 1.343(3) yes
N(1) C(4) 1.448(3) yes
N(1) C(13) 1.439(3) yes
C(1) C(2) 1.507(4) yes
C(2) C(3) 1.528(4) yes
C(2) H(1) 0.950 no
C(2) H(2) 0.950 no
C(3) C(4) 1.537(3) yes
C(3) H(3) 0.950 no
C(3) H(4) 0.950 no
C(4) C(5) 1.541(3) yes
C(4) H(5) 0.950 no
C(5) C(6) 1.508(3) yes
C(5) H(6) 0.950 no
C(6) C(7) 1.383(3) yes
C(6) C(12) 1.402(3) yes
C(7) C(8) 1.409(4) yes
C(7) H(7) 0.950 no
C(8) C(9) 1.363(4) yes
C(8) H(8) 0.950 no
C(9) C(11) 1.371(3) yes
C(10) H(9) 0.950 no
C(10) H(10) 0.950 no
C(11) C(12) 1.372(3) yes
C(12) H(11) 0.950 no
C(13) H(16) 0.950 no
C(13) H(17) 0.950 no
C(13) H(18) 0.950 no
C(14) C(15) 1.490(4) yes
C(15) C(16) 1.377(4) yes
C(15) C(20) 1.387(4) yes
C(16) C(17) 1.388(4) yes
C(16) H(12) 0.950 no
C(17) C(18) 1.397(4) yes
C(17) H(13) 0.950 no
C(18) C(19) 1.368(5) yes
C(19) C(20) 1.380(4) yes
C(19) H(14) 0.950 no
C(20) H(15) 0.950 no

loop_
_geom_contact_atom_site_label_1
_geom_contact_atom_site_label_2
_geom_contact_distance
_geom_contact_site_symmetry_2
Br O(4) 3.073(2) 3_565
O(1) C(4) 3.204(3) 2_446
O(1) N(1) 3.207(3) 2_446
O(1) C(13) 3.343(4) 2_446
O(1) C(8) 3.369(4) 2_456
O(1) C(10) 3.371(4) 2_455
O(2) C(19) 3.577(4) 3_566
O(3) C(3) 3.390(3) 1_545
O(3) C(16) 3.406(4) 1_545
O(4) C(7) 3.435(3) 1_554
O(5) C(10) 3.344(3) 1_566
O(5) C(17) 3.585(4) 1_556
O(5) C(18) 3.594(4) 3_566
C(10) C(16) 3.582(4) 1_545
C(14) C(18) 3.550(4) 3_566
C(14) C(19) 3.595(4) 3_566
C(16) C(20) 3.597(4) 3_566
C(19) C(19) 3.525(6) 3_576
